data_4068414
loop_
_publ_author_name
'Camadanli, Sebnem'
'Beck, Robert'
'Fl\"orke, Ulrich'
'Klein, Hans-Friedrich'

_publ_section_title
;
 C&#x2212;H Activation of Imines by Trimethylphosphine-Supported Iron
 Complexes and Their Reactivities
;
_journal_issue 7
_journal_name_full Organometallics
_journal_page_first 2300
_journal_paper_doi 10.1021/om800828j
_journal_volume 28
_journal_year 2009
_chemical_formula_sum 'C18 H38 Fe N P3'
_chemical_formula_weight 417.25
_chemical_name_systematic
; 
 ? 
;
_space_group_IT_number 2
_symmetry_cell_setting triclinic
_symmetry_space_group_name_Hall '-P 1'
_symmetry_space_group_name_H-M 'P -1'
_atom_sites_solution_hydrogens geom
_atom_sites_solution_primary direct
_atom_sites_solution_secondary difmap
_audit_creation_method SHELXL-97
_cell_angle_alpha 103.140(16)
_cell_angle_beta 95.330(13)
_cell_angle_gamma 90.060(17)
_cell_formula_units_Z 4
_cell_length_a 8.6470(14)
_cell_length_b 14.882(4)
_cell_length_c 17.814(3)
_cell_measurement_reflns_used 1220
_cell_measurement_temperature 150(2)
_cell_measurement_theta_max 26.86
_cell_measurement_theta_min 1.62
_cell_volume 2222.1(8)
_computing_cell_refinement 'Stoe X-Area'
_computing_data_collection 'Stoe X-Area'
_computing_data_reduction 'Stoe X-RED'
_computing_molecular_graphics 'Diamond 2.1e'
_computing_publication_material 'X-STEP32, Microsoft Word'
_computing_structure_refinement 'SHELXL-97 (Sheldrick, 1997)'
_computing_structure_solution 'SHELXS-97 (Sheldrick, 1990)'
_diffrn_ambient_temperature 150(2)
_diffrn_measured_fraction_theta_full 0.977
_diffrn_measured_fraction_theta_max 0.977
_diffrn_measurement_device_type 'Stoe IPDS II'
_diffrn_measurement_method '\w scans'
_diffrn_radiation_monochromator graphite
_diffrn_radiation_source 'fine-focus sealed tube'
_diffrn_radiation_type MoK\a
_diffrn_radiation_wavelength 0.71073
_diffrn_reflns_av_R_equivalents 0.0727
_diffrn_reflns_av_sigmaI/netI 0.0612
_diffrn_reflns_limit_h_max 10
_diffrn_reflns_limit_h_min -10
_diffrn_reflns_limit_k_max 18
_diffrn_reflns_limit_k_min -18
_diffrn_reflns_limit_l_max 22
_diffrn_reflns_limit_l_min -22
_diffrn_reflns_number 26214
_diffrn_reflns_theta_full 26.86
_diffrn_reflns_theta_max 26.86
_diffrn_reflns_theta_min 1.62
_diffrn_standards_decay_% 0
_diffrn_standards_number 0
_exptl_absorpt_coefficient_mu 0.895
_exptl_absorpt_correction_T_max 0.9159
_exptl_absorpt_correction_T_min 0.8775
_exptl_absorpt_correction_type multi-scan
_exptl_absorpt_process_details '(MULABS; Spek, 2003; Blessing, 1995)'
_exptl_crystal_colour violet
_exptl_crystal_density_diffrn 1.247
_exptl_crystal_density_method 'not measured'
_exptl_crystal_description bloc
_exptl_crystal_F_000 896
_exptl_crystal_size_max 0.15
_exptl_crystal_size_mid 0.10
_exptl_crystal_size_min 0.10
_refine_diff_density_max 1.842
_refine_diff_density_min -0.491
_refine_diff_density_rms 0.087
_refine_ls_extinction_method none
_refine_ls_goodness_of_fit_ref 1.056
_refine_ls_hydrogen_treatment constr
_refine_ls_matrix_type full
_refine_ls_number_parameters 437
_refine_ls_number_reflns 9308
_refine_ls_number_restraints 0
_refine_ls_restrained_S_all 1.056
_refine_ls_R_factor_all 0.0743
_refine_ls_R_factor_gt 0.0525
_refine_ls_shift/su_max 0.001
_refine_ls_shift/su_mean 0.000
_refine_ls_structure_factor_coef Fsqd
_refine_ls_weighting_details 'calc w=1/[\s^2^(Fo^2^)+(0.0545P)^2^+2.7790P] where P=(Fo^2^+2Fc^2^)/3'
_refine_ls_weighting_scheme calc
_refine_ls_wR_factor_gt 0.1183
_refine_ls_wR_factor_ref 0.1266
_reflns_number_gt 7241
_reflns_number_total 9308
_reflns_threshold_expression >2sigma(I)
_cod_data_source_file om800828j_si_001.cif
_cod_data_source_block 4
_cod_depositor_comments
;
The following automatic conversions were performed:

'_symmetry_cell_setting' value 'Triclinic' changed to 'triclinic'
according to /home/saulius/struct/CIF-dictionaries/cif_core.dic
dictionary named 'cif_core.dic' version 2.4.2 from 2011-04-26.

Automatic conversion script
Id: cif_fix_values 1715 2011-07-08 13:25:40Z adriana 
;
_cod_original_cell_volume 2222.1(7)
_cod_original_sg_symbol_H-M P-1
_cod_database_code 4068414

loop_
_symmetry_equiv_pos_as_xyz
'x, y, z'
'-x, -y, -z'

loop_
_atom_site_label
_atom_site_type_symbol
_atom_site_fract_x
_atom_site_fract_y
_atom_site_fract_z
_atom_site_U_iso_or_equiv
_atom_site_adp_type
_atom_site_occupancy
_atom_site_symmetry_multiplicity
_atom_site_calc_flag
_atom_site_refinement_flags
C1 C 0.7525(4) -0.0315(2) 0.2695(2) 0.0245(8) Uani 1 1 d .
H1A H 0.6632 0.0023 0.2908 0.029 Uiso 1 1 calc R
H1B H 0.7995 -0.0657 0.3065 0.029 Uiso 1 1 calc R
H1C H 0.7178 -0.0748 0.2206 0.029 Uiso 1 1 calc R
C2 C 0.7621(4) 0.0987(2) 0.1733(2) 0.0191(7) Uani 1 1 d .
C3 C 0.6077(4) 0.0687(3) 0.1454(2) 0.0266(8) Uani 1 1 d .
H3A H 0.5598 0.0248 0.1676 0.032 Uiso 1 1 calc R
C4 C 0.5234(4) 0.1004(3) 0.0870(2) 0.0292(8) Uani 1 1 d .
H4A H 0.4202 0.0778 0.0704 0.035 Uiso 1 1 calc R
C5 C 0.5874(5) 0.1648(3) 0.0524(2) 0.0296(8) Uani 1 1 d .
H5A H 0.5302 0.1849 0.0113 0.036 Uiso 1 1 calc R
C6 C 0.7358(4) 0.1990(2) 0.0790(2) 0.0254(8) Uani 1 1 d .
H6A H 0.7803 0.2447 0.0576 0.030 Uiso 1 1 calc R
C7 C 0.8203(4) 0.1662(2) 0.13741(19) 0.0182(7) Uani 1 1 d .
C8 C 0.9774(4) 0.1956(2) 0.1657(2) 0.0214(7) Uani 1 1 d .
H8A H 1.0291 0.2416 0.1474 0.026 Uiso 1 1 calc R
C9 C 1.2055(4) 0.1876(3) 0.2435(2) 0.0299(8) Uani 1 1 d .
H9A H 1.2747 0.1353 0.2313 0.036 Uiso 1 1 calc R
H9B H 1.2149 0.2128 0.2996 0.036 Uiso 1 1 calc R
H9C H 1.2344 0.2355 0.2173 0.036 Uiso 1 1 calc R
C10 C 0.8355(6) -0.0833(3) 0.0662(2) 0.0390(10) Uani 1 1 d .
H10A H 0.8214 -0.0301 0.0425 0.047 Uiso 1 1 calc R
H10B H 0.7355 -0.1015 0.0806 0.047 Uiso 1 1 calc R
H10C H 0.8757 -0.1349 0.0290 0.047 Uiso 1 1 calc R
C11 C 0.9998(5) -0.1692(2) 0.1677(2) 0.0337(9) Uani 1 1 d .
H11A H 0.8998 -0.1947 0.1759 0.040 Uiso 1 1 calc R
H11B H 1.0736 -0.1670 0.2134 0.040 Uiso 1 1 calc R
H11C H 1.0403 -0.2084 0.1221 0.040 Uiso 1 1 calc R
C12 C 1.1473(6) -0.0348(3) 0.1060(3) 0.0422(11) Uani 1 1 d .
H12A H 1.2386 -0.0285 0.1439 0.051 Uiso 1 1 calc R
H12B H 1.1371 0.0214 0.0861 0.051 Uiso 1 1 calc R
H12C H 1.1594 -0.0879 0.0631 0.051 Uiso 1 1 calc R
C13 C 1.1896(5) 0.1092(3) 0.4193(3) 0.0406(10) Uani 1 1 d .
H13A H 1.1077 0.1379 0.4507 0.049 Uiso 1 1 calc R
H13B H 1.2456 0.1567 0.4018 0.049 Uiso 1 1 calc R
H13C H 1.2621 0.0786 0.4506 0.049 Uiso 1 1 calc R
C14 C 1.2887(5) -0.0251(3) 0.3047(3) 0.0395(10) Uani 1 1 d .
H14A H 1.3412 0.0176 0.2803 0.047 Uiso 1 1 calc R
H14B H 1.2703 -0.0847 0.2677 0.047 Uiso 1 1 calc R
H14C H 1.3540 -0.0337 0.3504 0.047 Uiso 1 1 calc R
C15 C 1.0515(5) -0.0662(3) 0.3849(3) 0.0374(10) Uani 1 1 d .
H15A H 1.0230 -0.1239 0.3469 0.045 Uiso 1 1 calc R
H15B H 0.9637 -0.0460 0.4152 0.045 Uiso 1 1 calc R
H15C H 1.1412 -0.0762 0.4196 0.045 Uiso 1 1 calc R
C16 C 0.9057(5) 0.2768(3) 0.3732(3) 0.0372(10) Uani 1 1 d .
H16A H 0.9137 0.3051 0.3290 0.045 Uiso 1 1 calc R
H16B H 1.0100 0.2700 0.3976 0.045 Uiso 1 1 calc R
H16C H 0.8448 0.3163 0.4109 0.045 Uiso 1 1 calc R
C17 C 0.6136(5) 0.2013(3) 0.3164(3) 0.0384(10) Uani 1 1 d .
H17A H 0.5432 0.1475 0.2987 0.046 Uiso 1 1 calc R
H17B H 0.6149 0.2355 0.2755 0.046 Uiso 1 1 calc R
H17C H 0.5775 0.2415 0.3628 0.046 Uiso 1 1 calc R
C18 C 0.7771(6) 0.1345(3) 0.4318(2) 0.0392(10) Uani 1 1 d .
H18A H 0.8766 0.1209 0.4576 0.047 Uiso 1 1 calc R
H18B H 0.7071 0.0804 0.4221 0.047 Uiso 1 1 calc R
H18C H 0.7303 0.1870 0.4651 0.047 Uiso 1 1 calc R
C19 C 0.2622(4) 0.4972(2) 0.17547(19) 0.0173(6) Uani 1 1 d .
C20 C 0.1086(4) 0.5119(3) 0.1480(2) 0.0260(8) Uani 1 1 d .
H20A H 0.0601 0.5673 0.1710 0.031 Uiso 1 1 calc R
C21 C 0.0247(4) 0.4486(3) 0.0884(2) 0.0292(8) Uani 1 1 d .
H21A H -0.0784 0.4621 0.0716 0.035 Uiso 1 1 calc R
C22 C 0.0886(4) 0.3663(3) 0.0531(2) 0.0279(8) Uani 1 1 d .
H22A H 0.0312 0.3241 0.0119 0.034 Uiso 1 1 calc R
C23 C 0.2378(4) 0.3466(2) 0.0792(2) 0.0244(7) Uani 1 1 d .
H23A H 0.2832 0.2899 0.0567 0.029 Uiso 1 1 calc R
C24 C 0.3207(4) 0.4105(2) 0.1386(2) 0.0202(7) Uani 1 1 d .
C25 C 0.4789(4) 0.3965(2) 0.1675(2) 0.0211(7) Uani 1 1 d .
H25A H 0.5306 0.3406 0.1492 0.025 Uiso 1 1 calc R
C26 C 0.7073(4) 0.4474(3) 0.2459(2) 0.0294(8) Uani 1 1 d .
H26A H 0.7146 0.4465 0.3010 0.035 Uiso 1 1 calc R
H26B H 0.7750 0.4969 0.2385 0.035 Uiso 1 1 calc R
H26C H 0.7400 0.3879 0.2160 0.035 Uiso 1 1 calc R
C27 C 0.2532(4) 0.6801(2) 0.2718(2) 0.0242(7) Uani 1 1 d .
H27A H 0.3020 0.7357 0.3063 0.029 Uiso 1 1 calc R
H27B H 0.1665 0.6593 0.2958 0.029 Uiso 1 1 calc R
H27C H 0.2144 0.6940 0.2223 0.029 Uiso 1 1 calc R
C28 C 0.4955(5) 0.7623(3) 0.1698(2) 0.0340(9) Uani 1 1 d .
H28A H 0.5650 0.7866 0.2167 0.041 Uiso 1 1 calc R
H28B H 0.3934 0.7902 0.1754 0.041 Uiso 1 1 calc R
H28C H 0.5390 0.7771 0.1251 0.041 Uiso 1 1 calc R
C29 C 0.3398(6) 0.6168(3) 0.0671(2) 0.0377(10) Uani 1 1 d .
H29A H 0.2383 0.6416 0.0801 0.045 Uiso 1 1 calc R
H29B H 0.3287 0.5504 0.0443 0.045 Uiso 1 1 calc R
H29C H 0.3803 0.6479 0.0298 0.045 Uiso 1 1 calc R
C30 C 0.6512(6) 0.5962(3) 0.1104(3) 0.0417(11) Uani 1 1 d .
H30A H 0.6449 0.5289 0.0917 0.050 Uiso 1 1 calc R
H30B H 0.7414 0.6132 0.1487 0.050 Uiso 1 1 calc R
H30C H 0.6622 0.6249 0.0667 0.050 Uiso 1 1 calc R
C31 C 0.5479(5) 0.7760(3) 0.3921(3) 0.0416(11) Uani 1 1 d .
H31A H 0.4593 0.7696 0.4212 0.050 Uiso 1 1 calc R
H31B H 0.5196 0.8153 0.3559 0.050 Uiso 1 1 calc R
H31C H 0.6364 0.8042 0.4282 0.050 Uiso 1 1 calc R
C32 C 0.7863(5) 0.6965(3) 0.3071(3) 0.0387(10) Uani 1 1 d .
H32A H 0.7648 0.7375 0.2717 0.046 Uiso 1 1 calc R
H32B H 0.8391 0.6417 0.2808 0.046 Uiso 1 1 calc R
H32C H 0.8528 0.7291 0.3528 0.046 Uiso 1 1 calc R
C33 C 0.6939(5) 0.6175(3) 0.4206(3) 0.0403(10) Uani 1 1 d .
H33A H 0.7602 0.5657 0.4013 0.048 Uiso 1 1 calc R
H33B H 0.6132 0.5969 0.4485 0.048 Uiso 1 1 calc R
H33C H 0.7571 0.6671 0.4557 0.048 Uiso 1 1 calc R
C34 C 0.4001(5) 0.4242(3) 0.3715(3) 0.0356(9) Uani 1 1 d .
H34A H 0.5020 0.4432 0.3996 0.043 Uiso 1 1 calc R
H34B H 0.4130 0.3752 0.3255 0.043 Uiso 1 1 calc R
H34C H 0.3340 0.4014 0.4052 0.043 Uiso 1 1 calc R
C35 C 0.1094(4) 0.4761(3) 0.3212(3) 0.0318(9) Uani 1 1 d .
H35A H 0.1051 0.4213 0.2783 0.038 Uiso 1 1 calc R
H35B H 0.0400 0.5228 0.3070 0.038 Uiso 1 1 calc R
H35C H 0.0766 0.4590 0.3674 0.038 Uiso 1 1 calc R
C36 C 0.2823(6) 0.5990(3) 0.4366(2) 0.0404(10) Uani 1 1 d .
H36A H 0.2095 0.6475 0.4295 0.049 Uiso 1 1 calc R
H36B H 0.3825 0.6272 0.4608 0.049 Uiso 1 1 calc R
H36C H 0.2406 0.5626 0.4698 0.049 Uiso 1 1 calc R
Fe1 Fe 0.91620(5) 0.06162(3) 0.24986(3) 0.01397(11) Uani 1 1 d .
Fe2 Fe 0.41658(5) 0.57623(3) 0.25261(3) 0.01435(11) Uani 1 1 d .
N1 N 1.0449(3) 0.15653(19) 0.21719(17) 0.0193(6) Uani 1 1 d .
N2 N 0.5464(3) 0.46360(19) 0.21950(17) 0.0204(6) Uani 1 1 d .
P1 P 1.10122(11) 0.02289(6) 0.33416(5) 0.02114(19) Uani 1 1 d .
P2 P 0.80974(11) 0.16309(6) 0.33950(5) 0.02071(19) Uani 1 1 d .
P3 P 0.97323(11) -0.05221(6) 0.15247(5) 0.02040(19) Uani 1 1 d .
P4 P 0.60120(11) 0.66105(6) 0.33768(5) 0.02184(19) Uani 1 1 d .
P5 P 0.47464(11) 0.63631(6) 0.15501(5) 0.02102(19) Uani 1 1 d .
P6 P 0.30942(10) 0.52320(6) 0.34166(5) 0.01994(19) Uani 1 1 d .

loop_
_atom_site_aniso_label
_atom_site_aniso_U_11
_atom_site_aniso_U_22
_atom_site_aniso_U_33
_atom_site_aniso_U_23
_atom_site_aniso_U_13
_atom_site_aniso_U_12
C1 0.0214(18) 0.0234(17) 0.031(2) 0.0099(15) 0.0035(15) -0.0048(13)
C2 0.0196(17) 0.0183(15) 0.0185(17) 0.0026(13) 0.0005(13) 0.0029(12)
C3 0.0201(18) 0.034(2) 0.026(2) 0.0093(16) -0.0014(15) -0.0022(14)
C4 0.0214(18) 0.038(2) 0.024(2) 0.0025(16) -0.0077(15) 0.0044(15)
C5 0.032(2) 0.037(2) 0.0185(19) 0.0055(16) -0.0024(15) 0.0143(16)
C6 0.030(2) 0.0251(18) 0.0231(19) 0.0088(15) 0.0048(15) 0.0088(14)
C7 0.0238(17) 0.0165(15) 0.0133(16) 0.0006(12) 0.0027(13) 0.0023(13)
C8 0.0257(18) 0.0178(16) 0.0223(18) 0.0074(13) 0.0048(14) -0.0023(13)
C9 0.0189(18) 0.033(2) 0.038(2) 0.0120(17) -0.0033(16) -0.0102(15)
C10 0.057(3) 0.032(2) 0.022(2) -0.0016(16) -0.0091(19) 0.0038(19)
C11 0.049(3) 0.0193(18) 0.031(2) 0.0046(16) -0.0013(19) 0.0089(16)
C12 0.049(3) 0.042(2) 0.036(3) 0.0007(19) 0.024(2) 0.007(2)
C13 0.042(3) 0.042(2) 0.030(2) 0.0008(19) -0.0152(19) 0.0031(19)
C14 0.0186(19) 0.036(2) 0.062(3) 0.008(2) 0.0015(19) 0.0104(16)
C15 0.043(2) 0.043(2) 0.032(2) 0.0237(19) -0.0039(19) -0.0006(19)
C16 0.048(3) 0.0231(19) 0.036(2) -0.0052(17) 0.008(2) 0.0001(17)
C17 0.034(2) 0.042(2) 0.039(3) 0.0056(19) 0.0101(19) 0.0152(18)
C18 0.055(3) 0.040(2) 0.028(2) 0.0127(18) 0.019(2) 0.017(2)
C19 0.0164(16) 0.0185(15) 0.0175(17) 0.0053(13) 0.0013(13) -0.0007(12)
C20 0.0210(18) 0.0278(18) 0.026(2) 0.0023(15) -0.0028(15) -0.0005(14)
C21 0.0202(18) 0.039(2) 0.027(2) 0.0071(17) -0.0053(15) -0.0069(15)
C22 0.029(2) 0.032(2) 0.0204(19) 0.0027(15) -0.0024(15) -0.0110(15)
C23 0.0295(19) 0.0208(17) 0.0214(19) 0.0014(14) 0.0039(15) -0.0049(14)
C24 0.0237(18) 0.0181(16) 0.0186(18) 0.0052(13) -0.0011(14) -0.0018(13)
C25 0.0260(18) 0.0163(15) 0.0197(18) 0.0004(13) 0.0049(14) 0.0050(13)
C26 0.0177(18) 0.0309(19) 0.036(2) 0.0024(16) -0.0019(16) 0.0081(14)
C27 0.0210(18) 0.0197(16) 0.030(2) 0.0029(14) 0.0013(15) 0.0042(13)
C28 0.047(3) 0.0235(19) 0.031(2) 0.0085(16) -0.0007(18) -0.0075(17)
C29 0.054(3) 0.038(2) 0.021(2) 0.0120(17) -0.0054(19) -0.0108(19)
C30 0.046(3) 0.052(3) 0.033(2) 0.014(2) 0.022(2) 0.006(2)
C31 0.043(3) 0.033(2) 0.038(3) -0.0111(18) -0.006(2) -0.0032(18)
C32 0.025(2) 0.045(2) 0.046(3) 0.013(2) -0.0031(18) -0.0149(17)
C33 0.040(2) 0.047(3) 0.031(2) 0.0116(19) -0.0151(19) -0.011(2)
C34 0.041(2) 0.036(2) 0.036(2) 0.0190(18) 0.0049(19) 0.0045(18)
C35 0.0191(18) 0.038(2) 0.039(2) 0.0112(18) 0.0017(16) -0.0087(15)
C36 0.052(3) 0.041(2) 0.027(2) -0.0001(18) 0.019(2) -0.004(2)
Fe1 0.0141(2) 0.0139(2) 0.0139(2) 0.00385(17) 0.00006(17) -0.00057(16)
Fe2 0.0138(2) 0.0137(2) 0.0148(2) 0.00224(17) 0.00000(17) 0.00091(16)
N1 0.0166(14) 0.0191(13) 0.0216(15) 0.0038(11) 0.0007(11) -0.0014(11)
N2 0.0144(14) 0.0229(14) 0.0242(16) 0.0059(12) 0.0013(11) 0.0028(11)
P1 0.0220(5) 0.0219(4) 0.0189(5) 0.0055(3) -0.0037(3) 0.0018(3)
P2 0.0230(5) 0.0200(4) 0.0194(5) 0.0039(3) 0.0046(4) 0.0036(3)
P3 0.0263(5) 0.0182(4) 0.0158(4) 0.0023(3) 0.0012(3) 0.0018(3)
P4 0.0212(5) 0.0216(4) 0.0202(5) 0.0022(3) -0.0042(4) -0.0034(3)
P5 0.0267(5) 0.0189(4) 0.0177(5) 0.0049(3) 0.0010(4) -0.0016(3)
P6 0.0209(4) 0.0205(4) 0.0186(5) 0.0043(3) 0.0032(3) -0.0005(3)

loop_
_atom_type_symbol
_atom_type_description
_atom_type_scat_dispersion_real
_atom_type_scat_dispersion_imag
_atom_type_scat_source
C C 0.0033 0.0016 'International Tables Vol C Tables 4.2.6.8 and 6.1.1.4'
H H 0.0000 0.0000 'International Tables Vol C Tables 4.2.6.8 and 6.1.1.4'
Fe Fe 0.3463 0.8444 'International Tables Vol C Tables 4.2.6.8 and 6.1.1.4'
N N 0.0061 0.0033 'International Tables Vol C Tables 4.2.6.8 and 6.1.1.4'
P P 0.1023 0.0942 'International Tables Vol C Tables 4.2.6.8 and 6.1.1.4'

loop_
_geom_angle_atom_site_label_1
_geom_angle_atom_site_label_2
_geom_angle_atom_site_label_3
_geom_angle
C3 C2 C7 113.7(3)
C3 C2 Fe1 132.6(3)
C7 C2 Fe1 113.6(2)
C4 C3 C2 122.9(3)
C3 C4 C5 121.1(4)
C6 C5 C4 118.6(3)
C5 C6 C7 119.9(3)
C6 C7 C2 123.7(3)
C6 C7 C8 123.0(3)
C2 C7 C8 113.2(3)
N1 C8 C7 116.8(3)
C20 C19 C24 113.6(3)
C20 C19 Fe2 132.5(3)
C24 C19 Fe2 113.8(2)
C21 C20 C19 122.7(4)
C22 C21 C20 121.3(4)
C21 C22 C23 118.7(3)
C22 C23 C24 119.5(3)
C23 C24 C19 124.1(3)
C23 C24 C25 122.9(3)
C19 C24 C25 112.9(3)
N2 C25 C24 116.9(3)
C2 Fe1 N1 80.36(13)
C2 Fe1 C1 89.54(14)
N1 Fe1 C1 169.89(13)
C2 Fe1 P2 86.96(10)
N1 Fe1 P2 94.51(9)
C1 Fe1 P2 85.09(11)
C2 Fe1 P3 85.94(10)
N1 Fe1 P3 93.76(9)
C1 Fe1 P3 85.26(11)
P2 Fe1 P3 168.05(4)
C2 Fe1 P1 176.99(10)
N1 Fe1 P1 96.77(9)
C1 Fe1 P1 93.33(11)
P2 Fe1 P1 94.19(4)
P3 Fe1 P1 93.39(4)
C19 Fe2 N2 80.44(13)
C19 Fe2 C27 89.52(14)
N2 Fe2 C27 169.93(13)
C19 Fe2 P6 86.88(10)
N2 Fe2 P6 94.78(9)
C27 Fe2 P6 85.34(11)
C19 Fe2 P5 85.70(10)
N2 Fe2 P5 93.10(9)
C27 Fe2 P5 85.35(11)
P6 Fe2 P5 168.13(4)
C19 Fe2 P4 177.12(10)
N2 Fe2 P4 96.77(9)
C27 Fe2 P4 93.26(11)
P6 Fe2 P4 94.11(4)
P5 Fe2 P4 93.75(4)
C8 N1 C9 114.9(3)
C8 N1 Fe1 116.0(2)
C9 N1 Fe1 129.1(2)
C25 N2 C26 115.1(3)
C25 N2 Fe2 115.9(2)
C26 N2 Fe2 129.0(2)
C15 P1 C14 96.6(2)
C15 P1 C13 97.9(2)
C14 P1 C13 94.5(2)
C15 P1 Fe1 117.76(15)
C14 P1 Fe1 122.64(17)
C13 P1 Fe1 121.53(14)
C17 P2 C16 98.3(2)
C17 P2 C18 97.6(2)
C16 P2 C18 101.2(2)
C17 P2 Fe1 118.40(15)
C16 P2 Fe1 117.39(15)
C18 P2 Fe1 119.90(14)
C10 P3 C12 98.8(2)
C10 P3 C11 97.0(2)
C12 P3 C11 101.9(2)
C10 P3 Fe1 118.96(15)
C12 P3 Fe1 116.35(15)
C11 P3 Fe1 119.93(14)
C31 P4 C32 97.3(2)
C31 P4 C33 98.2(2)
C32 P4 C33 95.0(2)
C31 P4 Fe2 117.75(15)
C32 P4 Fe2 122.08(16)
C33 P4 Fe2 121.02(14)
C30 P5 C29 98.4(2)
C30 P5 C28 102.1(2)
C29 P5 C28 97.2(2)
C30 P5 Fe2 116.71(15)
C29 P5 Fe2 118.92(14)
C28 P5 Fe2 119.48(14)
C34 P6 C35 97.6(2)
C34 P6 C36 100.8(2)
C35 P6 C36 96.3(2)
C34 P6 Fe2 117.11(14)
C35 P6 Fe2 119.42(14)
C36 P6 Fe2 121.00(14)

loop_
_geom_bond_atom_site_label_1
_geom_bond_atom_site_label_2
_geom_bond_distance
C1 Fe1 2.088(3)
C2 C3 1.415(5)
C2 C7 1.422(4)
C2 Fe1 1.987(3)
C3 C4 1.384(5)
C4 C5 1.392(6)
C5 C6 1.380(6)
C6 C7 1.395(5)
C7 C8 1.436(5)
C8 N1 1.289(5)
C9 N1 1.463(4)
C10 P3 1.825(4)
C11 P3 1.834(4)
C12 P3 1.829(4)
C13 P1 1.853(4)
C14 P1 1.845(4)
C15 P1 1.837(4)
C16 P2 1.832(4)
C17 P2 1.830(4)
C18 P2 1.835(4)
C19 C20 1.407(5)
C19 C24 1.425(5)
C19 Fe2 1.993(3)
C20 C21 1.394(5)
C21 C22 1.384(6)
C22 C23 1.384(5)
C23 C24 1.393(5)
C24 C25 1.449(5)
C25 N2 1.294(5)
C26 N2 1.465(4)
C27 Fe2 2.087(3)
C28 P5 1.839(4)
C29 P5 1.830(4)
C30 P5 1.825(4)
C31 P4 1.847(4)
C32 P4 1.851(4)
C33 P4 1.860(4)
C34 P6 1.829(4)
C35 P6 1.838(4)
C36 P6 1.842(4)
Fe1 N1 2.016(3)
Fe1 P2 2.2039(11)
Fe1 P3 2.2242(11)
Fe1 P1 2.2574(10)
Fe2 N2 2.024(3)
Fe2 P6 2.1998(10)
Fe2 P5 2.2231(10)
Fe2 P4 2.2617(11)

loop_
_geom_torsion_atom_site_label_1
_geom_torsion_atom_site_label_2
_geom_torsion_atom_site_label_3
_geom_torsion_atom_site_label_4
_geom_torsion
C7 C2 C3 C4 1.7(5)
Fe1 C2 C3 C4 -175.6(3)
C2 C3 C4 C5 -0.2(6)
C3 C4 C5 C6 -2.0(6)
C4 C5 C6 C7 2.4(6)
C5 C6 C7 C2 -0.7(5)
C5 C6 C7 C8 177.3(3)
C3 C2 C7 C6 -1.3(5)
Fe1 C2 C7 C6 176.5(3)
C3 C2 C7 C8 -179.5(3)
Fe1 C2 C7 C8 -1.7(4)
C6 C7 C8 N1 -176.7(3)
C2 C7 C8 N1 1.6(5)
C24 C19 C20 C21 -2.1(5)
Fe2 C19 C20 C21 174.8(3)
C19 C20 C21 C22 0.6(6)
C20 C21 C22 C23 1.3(6)
C21 C22 C23 C24 -1.4(5)
C22 C23 C24 C19 -0.2(5)
C22 C23 C24 C25 -178.1(3)
C20 C19 C24 C23 1.9(5)
Fe2 C19 C24 C23 -175.6(3)
C20 C19 C24 C25 -180.0(3)
Fe2 C19 C24 C25 2.5(4)
C23 C24 C25 N2 175.8(3)
C19 C24 C25 N2 -2.3(4)
C3 C2 Fe1 N1 178.4(4)
C7 C2 Fe1 N1 1.1(2)
C3 C2 Fe1 C1 -1.4(4)
C7 C2 Fe1 C1 -178.7(3)
C3 C2 Fe1 P2 -86.5(4)
C7 C2 Fe1 P2 96.2(2)
C3 C2 Fe1 P3 83.8(4)
C7 C2 Fe1 P3 -93.5(2)
C3 C2 Fe1 P1 161.0(17)
C7 C2 Fe1 P1 -16(2)
C20 C19 Fe2 N2 -178.5(4)
C24 C19 Fe2 N2 -1.6(2)
C20 C19 Fe2 C27 0.8(3)
C24 C19 Fe2 C27 177.7(3)
C20 C19 Fe2 P6 86.1(3)
C24 C19 Fe2 P6 -97.0(2)
C20 C19 Fe2 P5 -84.6(3)
C24 C19 Fe2 P5 92.3(2)
C20 C19 Fe2 P4 -163.6(17)
C24 C19 Fe2 P4 13(2)
C7 C8 N1 C9 179.1(3)
C7 C8 N1 Fe1 -0.7(4)
C2 Fe1 N1 C8 -0.2(3)
C1 Fe1 N1 C8 1.0(9)
P2 Fe1 N1 C8 -86.3(3)
P3 Fe1 N1 C8 85.0(3)
P1 Fe1 N1 C8 178.9(2)
C2 Fe1 N1 C9 180.0(3)
C1 Fe1 N1 C9 -178.8(7)
P2 Fe1 N1 C9 93.8(3)
P3 Fe1 N1 C9 -94.8(3)
P1 Fe1 N1 C9 -0.9(3)
C24 C25 N2 C26 -178.7(3)
C24 C25 N2 Fe2 1.0(4)
C19 Fe2 N2 C25 0.3(3)
C27 Fe2 N2 C25 -3.9(9)
P6 Fe2 N2 C25 86.3(3)
P5 Fe2 N2 C25 -84.8(2)
P4 Fe2 N2 C25 -178.9(2)
C19 Fe2 N2 C26 180.0(3)
C27 Fe2 N2 C26 175.7(7)
P6 Fe2 N2 C26 -94.0(3)
P5 Fe2 N2 C26 94.9(3)
P4 Fe2 N2 C26 0.7(3)
C2 Fe1 P1 C15 -162(2)
N1 Fe1 P1 C15 -179.5(2)
C1 Fe1 P1 C15 0.1(2)
P2 Fe1 P1 C15 85.40(18)
P3 Fe1 P1 C15 -85.35(18)
C2 Fe1 P1 C14 -43(2)
N1 Fe1 P1 C14 -60.08(19)
C1 Fe1 P1 C14 119.5(2)
P2 Fe1 P1 C14 -155.14(17)
P3 Fe1 P1 C14 34.11(17)
C2 Fe1 P1 C13 77(2)
N1 Fe1 P1 C13 60.1(2)
C1 Fe1 P1 C13 -120.3(2)
P2 Fe1 P1 C13 -35.0(2)
P3 Fe1 P1 C13 154.28(19)
C2 Fe1 P2 C17 19.7(2)
N1 Fe1 P2 C17 99.75(19)
C1 Fe1 P2 C17 -70.1(2)
P3 Fe1 P2 C17 -33.9(3)
P1 Fe1 P2 C17 -163.11(17)
C2 Fe1 P2 C16 -98.0(2)
N1 Fe1 P2 C16 -17.9(2)
C1 Fe1 P2 C16 172.2(2)
P3 Fe1 P2 C16 -151.6(2)
P1 Fe1 P2 C16 79.22(18)
C2 Fe1 P2 C18 138.6(2)
N1 Fe1 P2 C18 -141.3(2)
C1 Fe1 P2 C18 48.8(2)
P3 Fe1 P2 C18 85.1(3)
P1 Fe1 P2 C18 -44.2(2)
C2 Fe1 P3 C10 -17.8(2)
N1 Fe1 P3 C10 -97.8(2)
C1 Fe1 P3 C10 72.1(2)
P2 Fe1 P3 C10 35.9(3)
P1 Fe1 P3 C10 165.14(18)
C2 Fe1 P3 C12 100.2(2)
N1 Fe1 P3 C12 20.2(2)
C1 Fe1 P3 C12 -169.9(2)
P2 Fe1 P3 C12 153.9(2)
P1 Fe1 P3 C12 -76.85(19)
C2 Fe1 P3 C11 -136.4(2)
N1 Fe1 P3 C11 143.58(19)
C1 Fe1 P3 C11 -46.5(2)
P2 Fe1 P3 C11 -82.7(3)
P1 Fe1 P3 C11 46.56(17)
C19 Fe2 P4 C31 167.3(19)
N2 Fe2 P4 C31 -177.9(2)
C27 Fe2 P4 C31 2.9(2)
P6 Fe2 P4 C31 -82.62(19)
P5 Fe2 P4 C31 88.48(19)
C19 Fe2 P4 C32 47.3(19)
N2 Fe2 P4 C32 62.0(2)
C27 Fe2 P4 C32 -117.1(2)
P6 Fe2 P4 C32 157.36(18)
P5 Fe2 P4 C32 -31.53(18)
C19 Fe2 P4 C33 -72.5(19)
N2 Fe2 P4 C33 -57.7(2)
C27 Fe2 P4 C33 123.2(2)
P6 Fe2 P4 C33 37.6(2)
P5 Fe2 P4 C33 -151.29(19)
C19 Fe2 P5 C30 -101.9(2)
N2 Fe2 P5 C30 -21.7(2)
C27 Fe2 P5 C30 168.2(2)
P6 Fe2 P5 C30 -153.3(2)
P4 Fe2 P5 C30 75.27(19)
C19 Fe2 P5 C29 15.9(2)
N2 Fe2 P5 C29 96.0(2)
C27 Fe2 P5 C29 -74.0(2)
P6 Fe2 P5 C29 -35.6(3)
P4 Fe2 P5 C29 -166.98(18)
C19 Fe2 P5 C28 134.4(2)
N2 Fe2 P5 C28 -145.43(19)
C27 Fe2 P5 C28 44.5(2)
P6 Fe2 P5 C28 83.0(3)
P4 Fe2 P5 C28 -48.43(17)
C19 Fe2 P6 C34 95.1(2)
N2 Fe2 P6 C34 14.99(19)
C27 Fe2 P6 C34 -175.1(2)
P5 Fe2 P6 C34 146.4(2)
P4 Fe2 P6 C34 -82.17(18)
C19 Fe2 P6 C35 -22.24(19)
N2 Fe2 P6 C35 -102.36(18)
C27 Fe2 P6 C35 67.53(19)
P5 Fe2 P6 C35 29.1(3)
P4 Fe2 P6 C35 160.48(16)
C19 Fe2 P6 C36 -141.3(2)
N2 Fe2 P6 C36 138.5(2)
C27 Fe2 P6 C36 -51.6(2)
P5 Fe2 P6 C36 -90.0(3)
P4 Fe2 P6 C36 41.4(2)
